data_7036549
loop_
_publ_author_name
'Hasheminasab, A.'
'Rhoda, H. M.'
'Crandall, L. A.'
'Ayers, J. T.'
'Nemykin, V. N.'
'Herrick, R. S.'
'Ziegler, C. J.'

_publ_section_title
;
 Hydrazine-mediated strongly coupled Re(CO)3 dimers.
;
_journal_issue 39
_journal_name_full 'Dalton transactions (Cambridge, England : 2003)'
_journal_page_first 17268
_journal_page_last 17277
_journal_paper_doi 10.1039/c5dt02821c
_journal_volume 44
_journal_year 2015
_chemical_formula_sum 'C15 H10 Br N4 O3 Re'
_chemical_formula_weight 560.38
_chemical_name_systematic
; 
 ? 
;
_space_group_IT_number 2
_symmetry_cell_setting triclinic
_symmetry_space_group_name_Hall '-P 1'
_symmetry_space_group_name_H-M 'P -1'
_atom_sites_solution_hydrogens geom
_atom_sites_solution_primary direct
_atom_sites_solution_secondary difmap
_audit_creation_method SHELXL-97
_audit_update_record
;
2015-07-24 deposited with the CCDC.
2015-09-03 downloaded from the CCDC.
;
_cell_angle_alpha 81.144(4)
_cell_angle_beta 84.259(4)
_cell_angle_gamma 72.527(4)
_cell_formula_units_Z 2
_cell_length_a 7.036(3)
_cell_length_b 9.082(4)
_cell_length_c 13.336(6)
_cell_measurement_reflns_used 4425
_cell_measurement_temperature 100(2)
_cell_measurement_theta_max 24.97
_cell_measurement_theta_min 2.37
_cell_volume 801.9(6)
_computing_cell_refinement 'Bruker SAINT'
_computing_data_collection 'Bruker APEX2'
_computing_data_reduction 'Bruker SAINT'
_computing_molecular_graphics 'Bruker SHELXTL'
_computing_publication_material 'Bruker SHELXTL'
_computing_structure_refinement 'SHELXL-97 (Sheldrick, 2008)'
_computing_structure_solution 'SHELXS-97 (Sheldrick, 2008)'
_diffrn_ambient_temperature 100(2)
_diffrn_measured_fraction_theta_full 0.994
_diffrn_measured_fraction_theta_max 0.994
_diffrn_measurement_device_type 'Bruker APEX-II CCD'
_diffrn_measurement_method '\f and \w scans'
_diffrn_radiation_monochromator graphite
_diffrn_radiation_source 'fine-focus sealed tube'
_diffrn_radiation_type MoK\a
_diffrn_radiation_wavelength 0.71073
_diffrn_reflns_av_R_equivalents 0.0187
_diffrn_reflns_av_sigmaI/netI 0.0262
_diffrn_reflns_limit_h_max 8
_diffrn_reflns_limit_h_min -8
_diffrn_reflns_limit_k_max 10
_diffrn_reflns_limit_k_min -10
_diffrn_reflns_limit_l_max 15
_diffrn_reflns_limit_l_min -15
_diffrn_reflns_number 5781
_diffrn_reflns_theta_full 24.97
_diffrn_reflns_theta_max 24.97
_diffrn_reflns_theta_min 1.55
_exptl_absorpt_coefficient_mu 10.090
_exptl_absorpt_correction_T_max 0.7452
_exptl_absorpt_correction_T_min 0.4277
_exptl_absorpt_correction_type multi-scan
_exptl_absorpt_process_details SADABS
_exptl_crystal_colour red
_exptl_crystal_density_diffrn 2.321
_exptl_crystal_density_meas ?
_exptl_crystal_density_method 'not measured'
_exptl_crystal_description block
_exptl_crystal_F_000 524
_exptl_crystal_size_max 0.20
_exptl_crystal_size_mid 0.18
_exptl_crystal_size_min 0.09
_refine_diff_density_max 1.030
_refine_diff_density_min -1.020
_refine_diff_density_rms 0.131
_refine_ls_extinction_method none
_refine_ls_goodness_of_fit_ref 1.033
_refine_ls_hydrogen_treatment constr
_refine_ls_matrix_type full
_refine_ls_number_parameters 217
_refine_ls_number_reflns 2810
_refine_ls_number_restraints 6
_refine_ls_restrained_S_all 1.040
_refine_ls_R_factor_all 0.0209
_refine_ls_R_factor_gt 0.0201
_refine_ls_shift/su_max 0.001
_refine_ls_shift/su_mean 0.000
_refine_ls_structure_factor_coef Fsqd
_refine_ls_weighting_details 'calc w=1/[\s^2^(Fo^2^)+(0.0299P)^2^+1.1272P] where P=(Fo^2^+2Fc^2^)/3'
_refine_ls_weighting_scheme calc
_refine_ls_wR_factor_gt 0.0512
_refine_ls_wR_factor_ref 0.0517
_reflns_number_gt 2726
_reflns_number_total 2810
_reflns_threshold_expression >2sigma(I)
_cod_data_source_file c5dt02821c2.cif
_cod_data_source_block 3
_cod_depositor_comments
;
The following automatic conversions were performed:

'_symmetry_cell_setting' value 'Triclinic' changed to 'triclinic'
according to
/usr/data/users/saulius/crontab/automatic-downloads/rss-feeds/RSC/lib/dictionaries/cif_core.dic
dictionary named 'cif_core.dic' version 2.4.2 from 2011-04-26.

'_exptl_crystal_density_meas' value 'not measured' was changed to '?'
- the value is perceived as not measured.

Automatic conversion script
Id: cif_fix_values 3271 2015-04-21 07:52:19Z andrius 

 Adding full bibliography for 7036549--7036553.cif.
;
_cod_original_sg_symbol_H-M P-1
_cod_database_code 7036549

loop_
_symmetry_equiv_pos_as_xyz
'x, y, z'
'-x, -y, -z'

loop_
_atom_site_label
_atom_site_type_symbol
_atom_site_fract_x
_atom_site_fract_y
_atom_site_fract_z
_atom_site_U_iso_or_equiv
_atom_site_adp_type
_atom_site_occupancy
_atom_site_symmetry_multiplicity
_atom_site_calc_flag
_atom_site_refinement_flags
Re1 Re 0.45314(2) 0.905790(17) 0.272152(11) 0.01458(7) Uani 1 1 d .
Br1 Br 0.78655(6) 0.79091(5) 0.36567(3) 0.01998(10) Uani 1 1 d .
O1 O 0.6652(4) 1.0167(4) 0.0738(2) 0.0267(7) Uani 1 1 d .
O2 O 0.0602(5) 1.0351(4) 0.1697(2) 0.0274(7) Uani 1 1 d .
O3 O 0.3809(5) 1.2270(4) 0.3390(3) 0.0331(8) Uani 1 1 d .
N1 N 0.3184(5) 0.8140(4) 0.4126(3) 0.0165(7) Uani 1 1 d .
N2 N 0.4850(5) 0.6616(4) 0.2572(3) 0.0176(7) Uani 1 1 d .
N3 N 0.5872(5) 0.5626(4) 0.1850(3) 0.0183(7) Uani 1 1 d .
N4 N 0.7411(5) 0.6086(4) -0.0755(3) 0.0230(8) Uani 1 1 d .
C1 C 0.2459(6) 0.8876(5) 0.4944(3) 0.0221(9) Uani 1 1 d .
H1 H 0.2492 0.9896 0.4925 0.026 Uiso 1 1 calc R
C2 C 0.1669(6) 0.8183(6) 0.5808(3) 0.0286(10) Uani 1 1 d .
H2 H 0.1195 0.8730 0.6360 0.034 Uiso 1 1 calc R
C3 C 0.1580(6) 0.6683(5) 0.5856(3) 0.0256(10) Uani 1 1 d .
H3 H 0.1031 0.6207 0.6432 0.031 Uiso 1 1 calc R
C4 C 0.2330(6) 0.5899(5) 0.5023(3) 0.0217(9) Uani 1 1 d .
H4 H 0.2299 0.4881 0.5032 0.026 Uiso 1 1 calc R
C5 C 0.3122(6) 0.6648(5) 0.4181(3) 0.0176(8) Uani 1 1 d .
C6 C 0.4082(6) 0.5860(5) 0.3322(3) 0.0174(8) Uani 1 1 d .
H6 H 0.4145 0.4825 0.3310 0.021 Uiso 1 1 calc R
C7 C 0.6088(6) 0.6277(5) 0.0950(3) 0.0177(8) Uani 1 1 d .
H7 H 0.5575 0.7350 0.0788 0.021 Uiso 1 1 calc R
C8 C 0.7174(6) 0.5299(5) 0.0160(3) 0.0203(9) Uani 1 1 d .
C9 C 0.7859(6) 0.3687(5) 0.0376(3) 0.0225(9) Uani 1 1 d .
H9 H 0.7633 0.3192 0.1022 0.027 Uiso 1 1 calc R
C10 C 0.8881(6) 0.2834(5) -0.0386(3) 0.0252(10) Uani 1 1 d .
H10 H 0.9351 0.1753 -0.0265 0.030 Uiso 1 1 calc R
C11 C 0.9188(6) 0.3622(6) -0.1330(3) 0.0258(10) Uani 1 1 d .
H11 H 0.9890 0.3086 -0.1856 0.031 Uiso 1 1 calc R
C12 C 0.8427(6) 0.5230(6) -0.1478(3) 0.0267(10) Uani 1 1 d .
H12 H 0.8634 0.5749 -0.2118 0.032 Uiso 1 1 calc R
C13 C 0.1971(6) 0.9865(4) 0.2061(3) 0.0152(8) Uani 1 1 d U
C14 C 0.5889(6) 0.9737(5) 0.1479(3) 0.0208(9) Uani 1 1 d .
C15 C 0.4118(6) 1.1058(5) 0.3120(3) 0.0226(9) Uani 1 1 d .

loop_
_atom_site_aniso_label
_atom_site_aniso_U_11
_atom_site_aniso_U_22
_atom_site_aniso_U_33
_atom_site_aniso_U_23
_atom_site_aniso_U_13
_atom_site_aniso_U_12
Re1 0.01728(10) 0.01091(10) 0.01456(10) -0.00093(6) -0.00133(6) -0.00281(7)
Br1 0.0195(2) 0.0196(2) 0.0200(2) -0.00282(17) -0.00292(16) -0.00380(16)
O1 0.0294(16) 0.0269(18) 0.0238(16) 0.0026(13) 0.0036(13) -0.0127(14)
O2 0.0293(17) 0.0251(17) 0.0287(17) -0.0061(14) 0.0036(14) -0.0097(14)
O3 0.046(2) 0.0142(17) 0.0401(19) -0.0082(14) -0.0107(16) -0.0063(14)
N1 0.0162(16) 0.0144(17) 0.0175(17) -0.0027(14) -0.0022(13) -0.0016(13)
N2 0.0173(16) 0.0150(18) 0.0188(17) -0.0022(14) -0.0027(14) -0.0017(14)
N3 0.0203(17) 0.0159(18) 0.0185(18) -0.0058(14) -0.0006(14) -0.0033(14)
N4 0.0231(18) 0.026(2) 0.0209(18) -0.0013(15) -0.0019(15) -0.0089(16)
C1 0.021(2) 0.019(2) 0.023(2) -0.0075(18) -0.0026(17) 0.0016(17)
C2 0.023(2) 0.033(3) 0.024(2) -0.005(2) 0.0012(18) -0.001(2)
C3 0.019(2) 0.031(3) 0.020(2) 0.0049(19) 0.0016(17) -0.0019(18)
C4 0.0173(19) 0.020(2) 0.025(2) 0.0017(18) -0.0036(17) -0.0042(17)
C5 0.0133(18) 0.017(2) 0.022(2) -0.0011(16) -0.0035(16) -0.0020(16)
C6 0.0174(19) 0.014(2) 0.020(2) -0.0005(16) -0.0047(16) -0.0040(16)
C7 0.0153(18) 0.014(2) 0.024(2) -0.0037(17) -0.0053(16) -0.0027(16)
C8 0.0169(19) 0.023(2) 0.023(2) -0.0075(18) -0.0023(16) -0.0068(17)
C9 0.023(2) 0.022(2) 0.022(2) -0.0039(18) -0.0009(17) -0.0053(18)
C10 0.022(2) 0.024(2) 0.029(2) -0.0099(19) -0.0029(18) -0.0027(18)
C11 0.015(2) 0.039(3) 0.024(2) -0.015(2) -0.0009(17) -0.0039(19)
C12 0.025(2) 0.036(3) 0.020(2) -0.0038(19) 0.0014(18) -0.010(2)
C13 0.0254(16) 0.0087(14) 0.0097(14) -0.0009(12) 0.0005(13) -0.0027(13)
C14 0.021(2) 0.014(2) 0.028(2) -0.0047(18) -0.0078(18) -0.0023(17)
C15 0.028(2) 0.021(2) 0.019(2) 0.0044(18) -0.0071(17) -0.0075(18)

loop_
_atom_type_symbol
_atom_type_description
_atom_type_scat_dispersion_real
_atom_type_scat_dispersion_imag
_atom_type_scat_source
C C 0.0033 0.0016 'International Tables Vol C Tables 4.2.6.8 and 6.1.1.4'
H H 0.0000 0.0000 'International Tables Vol C Tables 4.2.6.8 and 6.1.1.4'
Br Br -0.2901 2.4595 'International Tables Vol C Tables 4.2.6.8 and 6.1.1.4'
N N 0.0061 0.0033 'International Tables Vol C Tables 4.2.6.8 and 6.1.1.4'
O O 0.0106 0.0060 'International Tables Vol C Tables 4.2.6.8 and 6.1.1.4'
Re Re -1.0185 7.2310 'International Tables Vol C Tables 4.2.6.8 and 6.1.1.4'

loop_
_geom_angle_atom_site_label_1
_geom_angle_atom_site_label_2
_geom_angle_atom_site_label_3
_geom_angle
C15 Re1 C14 88.21(17)
C15 Re1 C13 88.71(16)
C14 Re1 C13 89.84(16)
C15 Re1 N1 94.66(15)
C14 Re1 N1 175.86(14)
C13 Re1 N1 93.20(14)
C15 Re1 N2 168.83(15)
C14 Re1 N2 102.59(15)
C13 Re1 N2 94.11(14)
N1 Re1 N2 74.42(12)
C15 Re1 Br1 92.22(13)
C14 Re1 Br1 92.46(12)
C13 Re1 Br1 177.54(11)
N1 Re1 Br1 84.45(9)
N2 Re1 Br1 84.56(9)
C1 N1 C5 117.1(4)
C1 N1 Re1 127.0(3)
C5 N1 Re1 115.9(3)
C6 N2 N3 110.8(3)
C6 N2 Re1 115.7(3)
N3 N2 Re1 133.3(3)
C7 N3 N2 116.4(3)
C12 N4 C8 116.1(4)
N1 C1 C2 122.7(4)
N1 C1 H1 118.7
C2 C1 H1 118.7
C1 C2 C3 120.1(4)
C1 C2 H2 120.0
C3 C2 H2 120.0
C2 C3 C4 118.2(4)
C2 C3 H3 120.9
C4 C3 H3 120.9
C5 C4 C3 119.2(4)
C5 C4 H4 120.4
C3 C4 H4 120.4
N1 C5 C4 122.7(4)
N1 C5 C6 115.0(4)
C4 C5 C6 122.1(4)
N2 C6 C5 118.9(4)
N2 C6 H6 120.5
C5 C6 H6 120.5
N3 C7 C8 118.9(4)
N3 C7 H7 120.6
C8 C7 H7 120.6
N4 C8 C9 123.8(4)
N4 C8 C7 114.9(4)
C9 C8 C7 121.2(4)
C10 C9 C8 118.8(4)
C10 C9 H9 120.6
C8 C9 H9 120.6
C9 C10 C11 118.5(4)
C9 C10 H10 120.8
C11 C10 H10 120.8
C12 C11 C10 118.6(4)
C12 C11 H11 120.7
C10 C11 H11 120.7
N4 C12 C11 124.2(4)
N4 C12 H12 117.9
C11 C12 H12 117.9
O2 C13 Re1 177.4(4)
O1 C14 Re1 178.4(4)
O3 C15 Re1 177.5(4)

loop_
_geom_bond_atom_site_label_1
_geom_bond_atom_site_label_2
_geom_bond_distance
Re1 C15 1.901(4)
Re1 C14 1.939(5)
Re1 C13 1.971(4)
Re1 N1 2.177(3)
Re1 N2 2.199(3)
Re1 Br1 2.6195(10)
O1 C14 1.148(5)
O2 C13 1.064(5)
O3 C15 1.162(5)
N1 C1 1.344(5)
N1 C5 1.359(5)
N2 C6 1.291(5)
N2 N3 1.412(5)
N3 C7 1.271(5)
N4 C12 1.343(6)
N4 C8 1.338(6)
C1 C2 1.375(6)
C1 H1 0.9300
C2 C3 1.374(7)
C2 H2 0.9300
C3 C4 1.385(6)
C3 H3 0.9300
C4 C5 1.379(6)
C4 H4 0.9300
C5 C6 1.445(6)
C6 H6 0.9300
C7 C8 1.484(5)
C7 H7 0.9300
C8 C9 1.390(6)
C9 C10 1.383(6)
C9 H9 0.9300
C10 C11 1.381(7)
C10 H10 0.9300
C11 C12 1.386(7)
C11 H11 0.9300
C12 H12 0.9300

loop_
_geom_torsion_atom_site_label_1
_geom_torsion_atom_site_label_2
_geom_torsion_atom_site_label_3
_geom_torsion_atom_site_label_4
_geom_torsion
C15 Re1 N1 C1 -2.6(4)
C14 Re1 N1 C1 131.2(18)
C13 Re1 N1 C1 -91.5(3)
N2 Re1 N1 C1 175.1(4)
Br1 Re1 N1 C1 89.2(3)
C15 Re1 N1 C5 179.2(3)
C14 Re1 N1 C5 -47.1(19)
C13 Re1 N1 C5 90.2(3)
N2 Re1 N1 C5 -3.2(3)
Br1 Re1 N1 C5 -89.1(3)
C15 Re1 N2 C6 14.2(9)
C14 Re1 N2 C6 179.1(3)
C13 Re1 N2 C6 -90.1(3)
N1 Re1 N2 C6 2.0(3)
Br1 Re1 N2 C6 87.8(3)
C15 Re1 N2 N3 -160.0(7)
C14 Re1 N2 N3 5.0(4)
C13 Re1 N2 N3 95.7(4)
N1 Re1 N2 N3 -172.1(4)
Br1 Re1 N2 N3 -86.3(3)
C6 N2 N3 C7 156.5(4)
Re1 N2 N3 C7 -29.2(5)
C5 N1 C1 C2 -0.4(6)
Re1 N1 C1 C2 -178.6(3)
N1 C1 C2 C3 -0.6(7)
C1 C2 C3 C4 1.0(6)
C2 C3 C4 C5 -0.3(6)
C1 N1 C5 C4 1.0(6)
Re1 N1 C5 C4 179.5(3)
C1 N1 C5 C6 -174.6(3)
Re1 N1 C5 C6 3.9(4)
C3 C4 C5 N1 -0.7(6)
C3 C4 C5 C6 174.6(4)
N3 N2 C6 C5 174.7(3)
Re1 N2 C6 C5 -0.7(5)
N1 C5 C6 N2 -2.1(5)
C4 C5 C6 N2 -177.7(4)
N2 N3 C7 C8 179.2(3)
C12 N4 C8 C9 -2.0(6)
C12 N4 C8 C7 178.6(3)
N3 C7 C8 N4 -177.1(4)
N3 C7 C8 C9 3.4(6)
N4 C8 C9 C10 1.3(6)
C7 C8 C9 C10 -179.3(4)
C8 C9 C10 C11 0.4(6)
C9 C10 C11 C12 -1.2(6)
C8 N4 C12 C11 1.1(6)
C10 C11 C12 N4 0.4(7)
C15 Re1 C13 O2 33(8)
C14 Re1 C13 O2 -55(8)
N1 Re1 C13 O2 127(8)
N2 Re1 C13 O2 -158(8)
Br1 Re1 C13 O2 145(6)
C15 Re1 C14 O1 -62(13)
C13 Re1 C14 O1 26(13)
N1 Re1 C14 O1 164(12)
N2 Re1 C14 O1 121(13)
Br1 Re1 C14 O1 -154(13)
C14 Re1 C15 O3 162(9)
C13 Re1 C15 O3 72(9)
N1 Re1 C15 O3 -21(9)
N2 Re1 C15 O3 -33(9)
Br1 Re1 C15 O3 -106(9)
